data_1541807
loop_
_publ_author_name
'Anokhina, E.V.'
'Day, C.S.'
'Kim, H.'
'Meyer, H.J.'
'Stroebele, M.'
'Whangbo Myunghwan'
'Kauzlarich, S.M.'
'Lachgar, A.'

_publ_section_title
;
 Preparation ,structure and properties of a series of anisotropic
 oxychloride cluster compounds Ax Nb6 Cl12 O2 (A = K, Rb, Cs or In)
;
_journal_name_full 'Journal of Alloys Compd.'
_journal_page_first 218
_journal_page_last 228
_journal_volume 338
_journal_year 2002
_chemical_formula_sum 'Cl12 In0.64 Nb6 O2'
_chemical_name_systematic 'In0.64 (Nb6 O2 Cl12)'
_space_group_IT_number 14
_symmetry_space_group_name_Hall '-P 2yn'
_symmetry_space_group_name_H-M 'P 1 21/n 1'
_cell_angle_alpha 90
_cell_angle_beta 101.153
_cell_angle_gamma 90
_cell_formula_units_Z 2
_cell_length_a 6.7973
_cell_length_b 11.6257
_cell_length_c 12.4032
_cell_volume 961.632
_citation_journal_id_ASTM JALCEU
_cod_data_source_file Anokhina_JALCEU_2002_370.cif
_cod_data_source_block Cl12In0.64Nb6O2
_cod_original_cell_volume 961.6318
_cod_original_sg_symbol_Hall '-P 2ybc (x-z,y,z)'
_cod_database_code 1541807

loop_
_symmetry_equiv_pos_as_xyz
x,y,z
-x+1/2,y+1/2,-z+1/2
-x,-y,-z
x-1/2,-y-1/2,z-1/2

loop_
_atom_site_label
_atom_site_type_symbol
_atom_site_fract_x
_atom_site_fract_y
_atom_site_fract_z
_atom_site_occupancy
_atom_site_U_iso_or_equiv
In1 In+1 0.5651 0.4563 -0.0104 0.317 0.0
Nb3 Nb+2 0.05556 -0.08416 0.15244 1 0.0
Nb2 Nb+2 0.27023 -0.05719 -0.02984 1 0.0
Cl4 Cl-1 0.36693 -0.17771 0.13194 1 0.0
Cl6 Cl-1 0.23946 0.01293 -0.21889 1 0.0
Cl3 Cl-1 0.12342 0.26332 -0.09388 1 0.0
Cl2 Cl-1 0.24882 0.06853 0.25838 1 0.0
Nb1 Nb+2 0.16074 0.14227 0.07124 1 0.0
Cl1 Cl-1 0.37684 0.31826 0.15363 1 0.0
Cl5 Cl-1 -0.13469 0.24285 0.12068 1 0.0
O1 O-2 0.4153 0.0806 0.0406 1 0.0
